data_7048636
loop_
_publ_author_name
'Manav, Neha'
'Kesavan, Praseetha E.'
'Ishida, Masatoshi'
'Mori, Shigeki'
'Yasutake, Yuhsuke'
'Fukatsu, Susumu'
'Furuta, Hiroyuki'
'Gupta, Iti'

_publ_section_title
;
 Phosphorescent rhenium-dipyrrinates: efficient photosensitizers for
 singlet oxygen generation.
;
_journal_issue 7
_journal_name_full 'Dalton transactions (Cambridge, England : 2003)'
_journal_page_first 2467
_journal_page_last 2478
_journal_paper_doi 10.1039/c8dt04540b
_journal_volume 48
_journal_year 2019
_chemical_formula_moiety 'C48 H33 N3 O3 P Re, C7 H16'
_chemical_formula_sum 'C55 H49 N3 O3 P Re'
_chemical_formula_weight 1017.14
_space_group_crystal_system monoclinic
_space_group_IT_number 14
_space_group_name_Hall '-P 2yn'
_space_group_name_H-M_alt 'P 1 21/n 1'
_symmetry_space_group_name_Hall '-P 2yn'
_symmetry_space_group_name_H-M 'P 1 21/n 1'
_atom_sites_solution_hydrogens geom
_atom_sites_solution_primary direct
_atom_sites_solution_secondary difmap
_audit_creation_method SHELXL-2014/7
_audit_update_record
;
2016-04-21 deposited with the CCDC.
2019-01-14 downloaded from the CCDC.
;
_cell_angle_alpha 90
_cell_angle_beta 98.620(2)
_cell_angle_gamma 90
_cell_formula_units_Z 4
_cell_length_a 17.9756(4)
_cell_length_b 12.9438(2)
_cell_length_c 19.8103(4)
_cell_measurement_reflns_used 27230
_cell_measurement_temperature 100(2)
_cell_measurement_theta_max 31.29
_cell_measurement_theta_min 1.87
_cell_volume 4557.25(16)
_computing_cell_refinement 'CrysAlisPro 1.171.38.41 (Rigaku OD, 2015)'
_computing_data_collection 'CrystalClear (Rigaku Inc., 2008)'
_computing_data_reduction 'CrysAlisPro 1.171.38.41 (Rigaku OD, 2015)'
_computing_molecular_graphics 'CrystalStructure 4.2.1 (Rigaku, 2016)'
_computing_publication_material 'CrystalStructure 4.2.1 (Rigaku, 2016)'
_computing_structure_refinement 'SHELXL-2014/7 (Sheldrick, 2014)'
_computing_structure_solution 'SIR2011 (Burla, et al., 2012)'
_diffrn_ambient_temperature 100(2)
_diffrn_detector_area_resol_mean 7.111
_diffrn_measured_fraction_theta_full 1.000
_diffrn_measured_fraction_theta_max 1.000
_diffrn_measurement_device_type 'Rigaku Saturn724'
_diffrn_measurement_method \w
_diffrn_radiation_type MoK\a
_diffrn_radiation_wavelength 0.71075
_diffrn_reflns_av_R_equivalents 0.0834
_diffrn_reflns_av_unetI/netI 0.0528
_diffrn_reflns_Laue_measured_fraction_full 1.000
_diffrn_reflns_Laue_measured_fraction_max 1.000
_diffrn_reflns_limit_h_max 23
_diffrn_reflns_limit_h_min -23
_diffrn_reflns_limit_k_max 17
_diffrn_reflns_limit_k_min -17
_diffrn_reflns_limit_l_max 26
_diffrn_reflns_limit_l_min -26
_diffrn_reflns_number 76496
_diffrn_reflns_point_group_measured_fraction_full 1.000
_diffrn_reflns_point_group_measured_fraction_max 1.000
_diffrn_reflns_theta_full 25.242
_diffrn_reflns_theta_max 27.999
_diffrn_reflns_theta_min 1.659
_diffrn_source 'Varimax 50 kV 24 mA Rotating anode'
_exptl_absorpt_coefficient_mu 2.750
_exptl_absorpt_correction_T_max 0.921
_exptl_absorpt_correction_T_min 0.841
_exptl_absorpt_correction_type multi-scan
_exptl_absorpt_process_details
;
CrysAlisPro 1.171.38.41 (Rigaku Oxford Diffraction, 2015)
Empirical absorption correction using spherical harmonics,
 implemented in SCALE3 ABSPACK scaling algorithm.
;
_exptl_crystal_colour orange
_exptl_crystal_density_diffrn 1.482
_exptl_crystal_density_method 'not measured'
_exptl_crystal_description prism
_exptl_crystal_F_000 2056
_exptl_crystal_size_max 0.120
_exptl_crystal_size_mid 0.050
_exptl_crystal_size_min 0.030
_refine_diff_density_max 2.014
_refine_diff_density_min -1.607
_refine_diff_density_rms 0.152
_refine_ls_extinction_method none
_refine_ls_goodness_of_fit_ref 1.189
_refine_ls_hydrogen_treatment constr
_refine_ls_matrix_type full
_refine_ls_number_parameters 570
_refine_ls_number_reflns 10991
_refine_ls_number_restraints 0
_refine_ls_restrained_S_all 1.189
_refine_ls_R_factor_all 0.0740
_refine_ls_R_factor_gt 0.0568
_refine_ls_shift/su_max 0.002
_refine_ls_shift/su_mean 0.000
_refine_ls_structure_factor_coef Fsqd
_refine_ls_weighting_details 'w=1/[\s^2^(Fo^2^)+(0.0219P)^2^+31.7864P] where P=(Fo^2^+2Fc^2^)/3'
_refine_ls_weighting_scheme calc
_refine_ls_wR_factor_gt 0.1073
_refine_ls_wR_factor_ref 0.1123
_reflns_Friedel_coverage 0.000
_reflns_number_gt 9180
_reflns_number_total 10991
_reflns_threshold_expression 'I > 2\s(I)'
_cod_data_source_file c8dt04540b2.cif
_cod_data_source_block shelxl_CCDC5
_cod_depositor_comments 'Adding full bibliography for 7048631--7048636.cif.'
_cod_database_code 7048636
_shelx_shelxl_version_number 2014/7
_shelx_space_group_comment
;
The symmetry employed for this shelxl refinement is uniquely defined
by the following loop, which should always be used as a source of
symmetry information in preference to the above space-group names.
They are only intended as comments.
;
_shelx_estimated_absorpt_t_min 0.734
_shelx_estimated_absorpt_t_max 0.922

loop_
_space_group_symop_operation_xyz
'x, y, z'
'-x+1/2, y+1/2, -z+1/2'
'-x, -y, -z'
'x-1/2, -y-1/2, z-1/2'

loop_
_atom_site_label
_atom_site_type_symbol
_atom_site_fract_x
_atom_site_fract_y
_atom_site_fract_z
_atom_site_U_iso_or_equiv
_atom_site_adp_type
_atom_site_occupancy
_atom_site_site_symmetry_order
_atom_site_calc_flag
_atom_site_refinement_flags_posn
_atom_site_refinement_flags_adp
Re1 Re 0.05787(2) 0.15990(2) 0.69294(2) 0.01524(6) Uani 1 1 d . .
P1 P 0.04019(8) 0.30903(11) 0.61011(8) 0.0156(3) Uani 1 1 d . .
O1 O -0.0937(2) 0.0678(3) 0.6288(2) 0.0286(10) Uani 1 1 d . .
O2 O 0.0721(3) -0.0333(4) 0.7844(3) 0.0392(12) Uani 1 1 d . .
O3 O -0.0265(3) 0.2779(4) 0.7931(2) 0.0321(11) Uani 1 1 d . .
N1 N 0.1220(3) 0.0832(4) 0.6245(2) 0.0160(10) Uani 1 1 d . .
N2 N 0.1651(3) 0.2198(4) 0.7396(2) 0.0167(10) Uani 1 1 d . .
N3 N 0.5633(3) 0.1162(4) 0.6499(3) 0.0238(11) Uani 1 1 d . .
C1 C 0.0943(3) 0.0158(4) 0.5765(3) 0.0192(12) Uani 1 1 d . .
H1 H 0.0431 -0.0054 0.5686 0.023 Uiso 1 1 calc R U
C2 C 0.1491(3) -0.0203(4) 0.5388(3) 0.0191(12) Uani 1 1 d . .
H2 H 0.1421 -0.0688 0.5024 0.023 Uiso 1 1 calc R U
C3 C 0.2144(3) 0.0281(5) 0.5649(3) 0.0193(12) Uani 1 1 d . .
H3 H 0.2617 0.0204 0.5497 0.023 Uiso 1 1 calc R U
C4 C 0.1986(3) 0.0923(4) 0.6193(3) 0.0148(11) Uani 1 1 d . .
C5 C 0.2501(3) 0.1521(4) 0.6621(3) 0.0168(11) Uani 1 1 d . .
C6 C 0.2349(3) 0.2132(4) 0.7173(3) 0.0176(12) Uani 1 1 d . .
C7 C 0.2889(3) 0.2665(5) 0.7640(3) 0.0217(13) Uani 1 1 d . .
H7 H 0.3408 0.2742 0.7609 0.026 Uiso 1 1 calc R U
C8 C 0.2523(3) 0.3049(5) 0.8142(3) 0.0247(14) Uani 1 1 d . .
H8 H 0.2737 0.3443 0.8527 0.030 Uiso 1 1 calc R U
C9 C 0.1773(3) 0.2750(5) 0.7979(3) 0.0217(13) Uani 1 1 d . .
H9 H 0.1393 0.2914 0.8247 0.026 Uiso 1 1 calc R U
C10 C 0.3311(3) 0.1448(5) 0.6528(3) 0.0196(12) Uani 1 1 d . .
C11 C 0.3722(3) 0.2297(5) 0.6373(3) 0.0223(13) Uani 1 1 d . .
H11 H 0.3479 0.2944 0.6280 0.027 Uiso 1 1 calc R U
C12 C 0.4484(3) 0.2205(5) 0.6353(3) 0.0259(14) Uani 1 1 d . .
H12 H 0.4763 0.2788 0.6240 0.031 Uiso 1 1 calc R U
C13 C 0.4843(3) 0.1264(5) 0.6496(3) 0.0220(13) Uani 1 1 d . .
C14 C 0.4435(3) 0.0413(5) 0.6649(3) 0.0229(13) Uani 1 1 d . .
H14 H 0.4678 -0.0233 0.6748 0.028 Uiso 1 1 calc R U
C15 C 0.3672(3) 0.0509(5) 0.6655(3) 0.0201(12) Uani 1 1 d . .
H15 H 0.3390 -0.0080 0.6749 0.024 Uiso 1 1 calc R U
C16 C 0.5976(3) 0.0365(5) 0.6188(3) 0.0229(13) Uani 1 1 d . .
C17 C 0.5660(4) -0.0393(5) 0.5739(3) 0.0257(14) Uani 1 1 d . .
H17 H 0.5131 -0.0440 0.5607 0.031 Uiso 1 1 calc R U
C18 C 0.6145(4) -0.1077(5) 0.5490(3) 0.0298(15) Uani 1 1 d . .
H18 H 0.5941 -0.1611 0.5189 0.036 Uiso 1 1 calc R U
C19 C 0.6920(4) -0.1007(5) 0.5667(4) 0.0315(15) Uani 1 1 d . .
H19 H 0.7236 -0.1490 0.5486 0.038 Uiso 1 1 calc R U
C20 C 0.7234(4) -0.0240(5) 0.6103(3) 0.0287(15) Uani 1 1 d . .
H20 H 0.7765 -0.0185 0.6216 0.034 Uiso 1 1 calc R U
C21 C 0.6765(3) 0.0452(5) 0.6376(3) 0.0229(13) Uani 1 1 d . .
C22 C 0.6896(3) 0.1318(5) 0.6821(3) 0.0262(14) Uani 1 1 d . .
C23 C 0.7546(4) 0.1761(6) 0.7193(3) 0.0348(17) Uani 1 1 d . .
H23 H 0.8029 0.1495 0.7149 0.042 Uiso 1 1 calc R U
C24 C 0.7480(4) 0.2582(7) 0.7622(4) 0.044(2) Uani 1 1 d . .
H24 H 0.7916 0.2870 0.7886 0.052 Uiso 1 1 calc R U
C25 C 0.6772(4) 0.2986(6) 0.7668(4) 0.0397(18) Uani 1 1 d . .
H25 H 0.6737 0.3567 0.7954 0.048 Uiso 1 1 calc R U
C26 C 0.6120(4) 0.2580(5) 0.7314(3) 0.0319(15) Uani 1 1 d . .
H26 H 0.5642 0.2862 0.7359 0.038 Uiso 1 1 calc R U
C27 C 0.6189(3) 0.1741(5) 0.6889(3) 0.0264(14) Uani 1 1 d . .
C28 C 0.1204(3) 0.3940(4) 0.6067(3) 0.0178(12) Uani 1 1 d . .
C29 C 0.1467(4) 0.4197(5) 0.5464(3) 0.0270(14) Uani 1 1 d . .
H29 H 0.1218 0.3942 0.5040 0.032 Uiso 1 1 calc R U
C30 C 0.2095(4) 0.4827(6) 0.5481(4) 0.0362(17) Uani 1 1 d . .
H30 H 0.2279 0.4992 0.5069 0.043 Uiso 1 1 calc R U
C31 C 0.2455(4) 0.5215(5) 0.6096(4) 0.0354(17) Uani 1 1 d . .
H31 H 0.2883 0.5648 0.6106 0.042 Uiso 1 1 calc R U
C32 C 0.2193(4) 0.4974(5) 0.6687(3) 0.0279(15) Uani 1 1 d . .
H32 H 0.2440 0.5238 0.7109 0.033 Uiso 1 1 calc R U
C33 C 0.1565(3) 0.4344(5) 0.6674(3) 0.0237(13) Uani 1 1 d . .
H33 H 0.1382 0.4189 0.7088 0.028 Uiso 1 1 calc R U
C34 C -0.0343(3) 0.3952(4) 0.6281(3) 0.0164(11) Uani 1 1 d . .
C35 C -0.0241(3) 0.5016(5) 0.6332(3) 0.0237(13) Uani 1 1 d . .
H35 H 0.0227 0.5309 0.6265 0.028 Uiso 1 1 calc R U
C36 C -0.0816(4) 0.5651(5) 0.6480(4) 0.0321(16) Uani 1 1 d . .
H36 H -0.0744 0.6377 0.6510 0.039 Uiso 1 1 calc R U
C37 C -0.1493(4) 0.5227(5) 0.6583(3) 0.0293(15) Uani 1 1 d . .
H37 H -0.1885 0.5662 0.6690 0.035 Uiso 1 1 calc R U
C38 C -0.1604(4) 0.4181(5) 0.6533(4) 0.0301(15) Uani 1 1 d . .
H38 H -0.2074 0.3891 0.6597 0.036 Uiso 1 1 calc R U
C39 C -0.1030(3) 0.3555(5) 0.6391(3) 0.0261(14) Uani 1 1 d . .
H39 H -0.1107 0.2829 0.6367 0.031 Uiso 1 1 calc R U
C40 C 0.0120(3) 0.2714(4) 0.5215(3) 0.0179(12) Uani 1 1 d . .
C41 C -0.0565(3) 0.3020(5) 0.4843(3) 0.0232(13) Uani 1 1 d . .
H41 H -0.0905 0.3423 0.5056 0.028 Uiso 1 1 calc R U
C42 C -0.0751(4) 0.2737(5) 0.4160(3) 0.0250(14) Uani 1 1 d . .
H42 H -0.1216 0.2953 0.3907 0.030 Uiso 1 1 calc R U
C43 C -0.0264(4) 0.2146(5) 0.3852(3) 0.0294(15) Uani 1 1 d . .
H43 H -0.0400 0.1939 0.3390 0.035 Uiso 1 1 calc R U
C44 C 0.0427(4) 0.1847(4) 0.4208(3) 0.0259(14) Uani 1 1 d . .
H44 H 0.0767 0.1453 0.3989 0.031 Uiso 1 1 calc R U
C45 C 0.0615(3) 0.2129(4) 0.4887(3) 0.0202(12) Uani 1 1 d . .
H45 H 0.1086 0.1923 0.5133 0.024 Uiso 1 1 calc R U
C46 C -0.0366(3) 0.1031(5) 0.6510(3) 0.0207(12) Uani 1 1 d . .
C47 C 0.0687(3) 0.0390(5) 0.7531(3) 0.0227(13) Uani 1 1 d . .
C48 C 0.0053(3) 0.2337(5) 0.7558(3) 0.0198(12) Uani 1 1 d . .
C49 C 0.3732(7) 0.4976(9) 0.3575(8) 0.111(5) Uani 1 1 d . .
H49A H 0.3903 0.4833 0.3137 0.133 Uiso 1 1 calc R U
H49B H 0.3918 0.5655 0.3742 0.133 Uiso 1 1 calc R U
H49C H 0.3181 0.4973 0.3513 0.133 Uiso 1 1 calc R U
C50 C 0.4036(6) 0.4146(9) 0.4093(7) 0.086(4) Uani 1 1 d . .
H50A H 0.3838 0.3461 0.3931 0.103 Uiso 1 1 calc R U
H50B H 0.3863 0.4289 0.4536 0.103 Uiso 1 1 calc R U
C51 C 0.4898(5) 0.4130(8) 0.4191(5) 0.063(3) Uani 1 1 d . .
H51A H 0.5058 0.4116 0.3733 0.076 Uiso 1 1 calc R U
H51B H 0.5083 0.4785 0.4413 0.076 Uiso 1 1 calc R U
C52 C 0.5283(6) 0.3247(9) 0.4605(5) 0.071(3) Uani 1 1 d . .
H52A H 0.5130 0.3266 0.5064 0.085 Uiso 1 1 calc R U
H52B H 0.5093 0.2591 0.4386 0.085 Uiso 1 1 calc R U
C53 C 0.6104(5) 0.3229(8) 0.4688(5) 0.063(3) Uani 1 1 d . .
H53A H 0.6294 0.3884 0.4908 0.076 Uiso 1 1 calc R U
H53B H 0.6257 0.3212 0.4228 0.076 Uiso 1 1 calc R U
C54 C 0.6477(5) 0.2362(8) 0.5091(5) 0.065(3) Uani 1 1 d . .
H54A H 0.6275 0.1701 0.4888 0.078 Uiso 1 1 calc R U
H54B H 0.6357 0.2399 0.5562 0.078 Uiso 1 1 calc R U
C55 C 0.7326(4) 0.2371(6) 0.5117(5) 0.046(2) Uani 1 1 d . .
H55A H 0.7538 0.2977 0.5374 0.055 Uiso 1 1 calc R U
H55B H 0.7448 0.2402 0.4651 0.055 Uiso 1 1 calc R U
H55C H 0.7541 0.1742 0.5341 0.055 Uiso 1 1 calc R U

loop_
_atom_site_aniso_label
_atom_site_aniso_U_11
_atom_site_aniso_U_22
_atom_site_aniso_U_33
_atom_site_aniso_U_23
_atom_site_aniso_U_13
_atom_site_aniso_U_12
Re1 0.01420(10) 0.01406(10) 0.01679(11) 0.00070(10) 0.00010(7) 0.00035(10)
P1 0.0152(7) 0.0138(7) 0.0168(7) 0.0004(5) -0.0008(6) -0.0009(5)
O1 0.017(2) 0.027(2) 0.041(3) -0.006(2) 0.0026(19) -0.0040(18)
O2 0.047(3) 0.027(3) 0.044(3) 0.019(2) 0.011(2) 0.008(2)
O3 0.036(3) 0.034(3) 0.029(3) 0.000(2) 0.012(2) 0.010(2)
N1 0.019(2) 0.014(2) 0.014(2) 0.0006(18) -0.0010(19) -0.0026(19)
N2 0.018(2) 0.014(2) 0.016(2) -0.0008(19) -0.0045(19) 0.0016(19)
N3 0.013(2) 0.027(3) 0.030(3) -0.006(2) 0.002(2) -0.001(2)
C1 0.018(3) 0.016(3) 0.022(3) 0.003(2) -0.003(2) -0.002(2)
C2 0.025(3) 0.013(3) 0.018(3) -0.002(2) -0.001(2) 0.000(2)
C3 0.019(3) 0.020(3) 0.019(3) 0.003(2) 0.003(2) 0.001(2)
C4 0.017(3) 0.013(3) 0.014(3) 0.000(2) -0.001(2) 0.001(2)
C5 0.017(3) 0.011(2) 0.022(3) 0.005(2) 0.001(2) 0.004(2)
C6 0.017(3) 0.015(3) 0.019(3) -0.002(2) -0.001(2) 0.000(2)
C7 0.014(3) 0.021(3) 0.027(3) -0.004(3) -0.008(2) 0.001(2)
C8 0.025(3) 0.025(3) 0.020(3) -0.009(3) -0.010(2) 0.005(3)
C9 0.026(3) 0.020(3) 0.017(3) -0.003(2) -0.005(2) 0.008(2)
C10 0.014(3) 0.021(3) 0.022(3) -0.004(2) 0.000(2) -0.002(2)
C11 0.022(3) 0.019(3) 0.026(3) -0.001(3) 0.004(3) -0.001(2)
C12 0.022(3) 0.021(3) 0.034(4) 0.000(3) 0.005(3) -0.005(3)
C13 0.015(3) 0.028(3) 0.023(3) -0.003(3) 0.002(2) -0.002(2)
C14 0.019(3) 0.021(3) 0.028(3) 0.002(3) 0.001(2) 0.001(2)
C15 0.017(3) 0.021(3) 0.022(3) 0.002(2) 0.003(2) -0.003(2)
C16 0.018(3) 0.028(3) 0.023(3) 0.006(3) 0.005(2) 0.002(2)
C17 0.024(3) 0.026(3) 0.028(3) 0.001(3) 0.006(3) -0.002(3)
C18 0.036(4) 0.029(4) 0.026(3) 0.003(3) 0.007(3) 0.004(3)
C19 0.031(4) 0.029(4) 0.037(4) 0.012(3) 0.013(3) 0.006(3)
C20 0.021(3) 0.035(4) 0.031(4) 0.013(3) 0.009(3) 0.006(3)
C21 0.019(3) 0.031(3) 0.018(3) 0.010(3) -0.001(2) -0.003(3)
C22 0.016(3) 0.039(4) 0.023(3) 0.008(3) 0.002(2) -0.006(3)
C23 0.022(3) 0.052(5) 0.030(4) 0.006(3) 0.002(3) -0.011(3)
C24 0.031(4) 0.063(6) 0.032(4) -0.004(4) -0.009(3) -0.021(4)
C25 0.040(4) 0.047(4) 0.032(4) -0.011(3) 0.006(3) -0.021(4)
C26 0.029(4) 0.036(4) 0.033(4) -0.006(3) 0.009(3) -0.010(3)
C27 0.019(3) 0.035(4) 0.025(3) 0.002(3) 0.002(2) -0.007(3)
C28 0.016(3) 0.014(3) 0.022(3) 0.001(2) -0.002(2) 0.001(2)
C29 0.029(3) 0.028(3) 0.023(3) -0.005(3) 0.001(3) -0.009(3)
C30 0.035(4) 0.042(4) 0.034(4) -0.006(3) 0.013(3) -0.020(3)
C31 0.027(3) 0.025(3) 0.054(5) -0.008(3) 0.004(3) -0.011(3)
C32 0.030(3) 0.019(3) 0.030(3) -0.003(3) -0.011(3) -0.009(3)
C33 0.029(3) 0.022(3) 0.018(3) 0.006(2) -0.004(3) -0.003(3)
C34 0.019(3) 0.013(3) 0.016(3) 0.002(2) 0.000(2) 0.003(2)
C35 0.023(3) 0.017(3) 0.031(3) 0.000(3) 0.005(3) 0.000(2)
C36 0.041(4) 0.015(3) 0.042(4) -0.001(3) 0.011(3) 0.008(3)
C37 0.032(4) 0.030(3) 0.028(3) 0.005(3) 0.009(3) 0.012(3)
C38 0.026(3) 0.027(3) 0.038(4) 0.008(3) 0.009(3) 0.004(3)
C39 0.023(3) 0.015(3) 0.040(4) 0.002(3) 0.002(3) -0.001(2)
C40 0.016(3) 0.014(3) 0.021(3) 0.000(2) -0.003(2) -0.007(2)
C41 0.020(3) 0.022(3) 0.026(3) 0.004(3) -0.003(2) -0.002(2)
C42 0.026(3) 0.025(3) 0.020(3) 0.005(3) -0.010(3) -0.012(3)
C43 0.042(4) 0.024(3) 0.018(3) -0.001(3) -0.009(3) -0.007(3)
C44 0.036(4) 0.014(3) 0.026(3) 0.000(2) 0.002(3) -0.002(2)
C45 0.024(3) 0.018(3) 0.017(3) 0.002(2) -0.002(2) -0.002(2)
C46 0.018(3) 0.018(3) 0.026(3) 0.001(2) 0.003(2) 0.002(2)
C47 0.022(3) 0.023(3) 0.024(3) 0.002(3) 0.005(2) 0.003(2)
C48 0.019(3) 0.025(3) 0.015(3) 0.004(2) 0.000(2) 0.000(2)
C49 0.068(8) 0.069(8) 0.182(15) 0.028(9) -0.026(9) 0.001(6)
C50 0.062(7) 0.068(7) 0.119(10) 0.003(7) -0.015(7) 0.001(6)
C51 0.060(6) 0.076(7) 0.053(6) -0.013(5) 0.006(5) 0.001(5)
C52 0.075(7) 0.072(7) 0.066(7) 0.011(6) 0.010(5) -0.006(6)
C53 0.068(6) 0.065(7) 0.062(6) 0.017(5) 0.031(5) 0.015(5)
C54 0.070(7) 0.053(6) 0.073(7) 0.030(5) 0.013(5) 0.004(5)
C55 0.041(4) 0.030(4) 0.069(6) 0.006(4) 0.012(4) 0.007(3)

loop_
_atom_type_symbol
_atom_type_description
_atom_type_scat_dispersion_real
_atom_type_scat_dispersion_imag
_atom_type_scat_source
C C 0.0033 0.0016 'International Tables Vol C Tables 4.2.6.8 and 6.1.1.4'
H H 0.0000 0.0000 'International Tables Vol C Tables 4.2.6.8 and 6.1.1.4'
N N 0.0061 0.0033 'International Tables Vol C Tables 4.2.6.8 and 6.1.1.4'
O O 0.0106 0.0060 'International Tables Vol C Tables 4.2.6.8 and 6.1.1.4'
P P 0.1023 0.0942 'International Tables Vol C Tables 4.2.6.8 and 6.1.1.4'
Re Re -1.0185 7.2310 'International Tables Vol C Tables 4.2.6.8 and 6.1.1.4'

loop_
_geom_angle_atom_site_label_1
_geom_angle_atom_site_label_2
_geom_angle_atom_site_label_3
_geom_angle
C46 Re1 C48 88.9(2)
C46 Re1 C47 87.6(3)
C48 Re1 C47 91.0(2)
C46 Re1 N1 94.2(2)
C48 Re1 N1 176.7(2)
C47 Re1 N1 90.1(2)
C46 Re1 N2 178.5(2)
C48 Re1 N2 92.2(2)
C47 Re1 N2 91.5(2)
N1 Re1 N2 84.68(17)
C46 Re1 P1 89.69(18)
C48 Re1 P1 90.83(18)
C47 Re1 P1 176.73(19)
N1 Re1 P1 88.31(13)
N2 Re1 P1 91.20(13)
C40 P1 C34 104.3(3)
C40 P1 C28 103.5(3)
C34 P1 C28 104.3(3)
C40 P1 Re1 114.38(19)
C34 P1 Re1 111.48(19)
C28 P1 Re1 117.58(18)
C1 N1 C4 105.5(5)
C1 N1 Re1 125.1(4)
C4 N1 Re1 129.3(4)
C9 N2 C6 105.4(5)
C9 N2 Re1 125.4(4)
C6 N2 Re1 129.2(4)
C27 N3 C16 108.5(5)
C27 N3 C13 125.9(5)
C16 N3 C13 125.0(5)
N1 C1 C2 112.4(5)
N1 C1 H1 123.8
C2 C1 H1 123.8
C3 C2 C1 106.1(5)
C3 C2 H2 126.9
C1 C2 H2 126.9
C2 C3 C4 107.4(5)
C2 C3 H3 126.3
C4 C3 H3 126.3
C5 C4 N1 124.9(5)
C5 C4 C3 126.6(5)
N1 C4 C3 108.5(5)
C4 C5 C6 126.6(5)
C4 C5 C10 117.4(5)
C6 C5 C10 115.8(5)
N2 C6 C5 124.6(5)
N2 C6 C7 108.9(5)
C5 C6 C7 126.0(5)
C8 C7 C6 107.2(5)
C8 C7 H7 126.4
C6 C7 H7 126.4
C7 C8 C9 106.5(5)
C7 C8 H8 126.7
C9 C8 H8 126.7
N2 C9 C8 112.0(5)
N2 C9 H9 124.0
C8 C9 H9 124.0
C11 C10 C15 119.1(5)
C11 C10 C5 122.6(5)
C15 C10 C5 118.1(5)
C12 C11 C10 120.2(6)
C12 C11 H11 119.9
C10 C11 H11 119.9
C11 C12 C13 120.1(6)
C11 C12 H12 119.9
C13 C12 H12 119.9
C14 C13 C12 119.9(5)
C14 C13 N3 119.2(6)
C12 C13 N3 120.9(6)
C15 C14 C13 119.4(6)
C15 C14 H14 120.3
C13 C14 H14 120.3
C14 C15 C10 121.2(6)
C14 C15 H15 119.4
C10 C15 H15 119.4
C17 C16 N3 129.9(5)
C17 C16 C21 121.5(6)
N3 C16 C21 108.5(5)
C18 C17 C16 117.5(6)
C18 C17 H17 121.2
C16 C17 H17 121.2
C17 C18 C19 122.0(7)
C17 C18 H18 119.0
C19 C18 H18 119.0
C20 C19 C18 120.4(6)
C20 C19 H19 119.8
C18 C19 H19 119.8
C19 C20 C21 119.4(6)
C19 C20 H20 120.3
C21 C20 H20 120.3
C20 C21 C16 119.1(6)
C20 C21 C22 133.9(6)
C16 C21 C22 107.0(6)
C23 C22 C27 118.8(6)
C23 C22 C21 133.8(6)
C27 C22 C21 107.3(5)
C24 C23 C22 119.8(7)
C24 C23 H23 120.1
C22 C23 H23 120.1
C23 C24 C25 119.6(6)
C23 C24 H24 120.2
C25 C24 H24 120.2
C26 C25 C24 122.8(7)
C26 C25 H25 118.6
C24 C25 H25 118.6
C25 C26 C27 117.4(7)
C25 C26 H26 121.3
C27 C26 H26 121.3
N3 C27 C26 129.6(6)
N3 C27 C22 108.8(6)
C26 C27 C22 121.6(6)
C33 C28 C29 118.8(5)
C33 C28 P1 117.8(5)
C29 C28 P1 123.4(4)
C30 C29 C28 120.0(6)
C30 C29 H29 120.0
C28 C29 H29 120.0
C31 C30 C29 120.4(6)
C31 C30 H30 119.8
C29 C30 H30 119.8
C32 C31 C30 119.8(6)
C32 C31 H31 120.1
C30 C31 H31 120.1
C31 C32 C33 120.3(6)
C31 C32 H32 119.9
C33 C32 H32 119.9
C28 C33 C32 120.8(6)
C28 C33 H33 119.6
C32 C33 H33 119.6
C39 C34 C35 117.9(5)
C39 C34 P1 120.2(4)
C35 C34 P1 121.9(5)
C36 C35 C34 120.5(6)
C36 C35 H35 119.8
C34 C35 H35 119.8
C37 C36 C35 119.9(6)
C37 C36 H36 120.0
C35 C36 H36 120.0
C38 C37 C36 120.3(6)
C38 C37 H37 119.9
C36 C37 H37 119.9
C37 C38 C39 119.5(6)
C37 C38 H38 120.2
C39 C38 H38 120.2
C38 C39 C34 121.8(6)
C38 C39 H39 119.1
C34 C39 H39 119.1
C41 C40 C45 118.7(5)
C41 C40 P1 122.1(5)
C45 C40 P1 119.2(4)
C42 C41 C40 120.3(6)
C42 C41 H41 119.9
C40 C41 H41 119.9
C43 C42 C41 120.0(6)
C43 C42 H42 120.0
C41 C42 H42 120.0
C42 C43 C44 120.7(6)
C42 C43 H43 119.6
C44 C43 H43 119.6
C45 C44 C43 119.4(6)
C45 C44 H44 120.3
C43 C44 H44 120.3
C44 C45 C40 120.8(6)
C44 C45 H45 119.6
C40 C45 H45 119.6
O1 C46 Re1 176.9(5)
O2 C47 Re1 175.7(6)
O3 C48 Re1 179.7(6)
C50 C49 H49A 109.5
C50 C49 H49B 109.5
H49A C49 H49B 109.5
C50 C49 H49C 109.5
H49A C49 H49C 109.5
H49B C49 H49C 109.5
C49 C50 C51 110.2(10)
C49 C50 H50A 109.6
C51 C50 H50A 109.6
C49 C50 H50B 109.6
C51 C50 H50B 109.6
H50A C50 H50B 108.1
C52 C51 C50 116.7(9)
C52 C51 H51A 108.1
C50 C51 H51A 108.1
C52 C51 H51B 108.1
C50 C51 H51B 108.1
H51A C51 H51B 107.3
C53 C52 C51 116.4(9)
C53 C52 H52A 108.2
C51 C52 H52A 108.2
C53 C52 H52B 108.2
C51 C52 H52B 108.2
H52A C52 H52B 107.3
C52 C53 C54 116.2(9)
C52 C53 H53A 108.2
C54 C53 H53A 108.2
C52 C53 H53B 108.2
C54 C53 H53B 108.2
H53A C53 H53B 107.4
C53 C54 C55 112.5(8)
C53 C54 H54A 109.1
C55 C54 H54A 109.1
C53 C54 H54B 109.1
C55 C54 H54B 109.1
H54A C54 H54B 107.8
C54 C55 H55A 109.5
C54 C55 H55B 109.5
H55A C55 H55B 109.5
C54 C55 H55C 109.5
H55A C55 H55C 109.5
H55B C55 H55C 109.5

loop_
_geom_bond_atom_site_label_1
_geom_bond_atom_site_label_2
_geom_bond_distance
Re1 C46 1.921(6)
Re1 C48 1.926(6)
Re1 C47 1.959(6)
Re1 N1 2.149(5)
Re1 N2 2.153(5)
Re1 P1 2.5226(15)
P1 C40 1.819(6)
P1 C34 1.819(6)
P1 C28 1.822(6)
O1 C46 1.149(7)
O2 C47 1.119(7)
O3 C48 1.151(7)
N1 C1 1.332(7)
N1 C4 1.401(7)
N2 C9 1.346(7)
N2 C6 1.396(7)
N3 C27 1.388(8)
N3 C16 1.392(8)
N3 C13 1.425(7)
C1 C2 1.402(8)
C1 H1 0.9500
C2 C3 1.362(8)
C2 H2 0.9500
C3 C4 1.422(8)
C3 H3 0.9500
C4 C5 1.392(8)
C5 C6 1.409(8)
C5 C10 1.498(7)
C6 C7 1.415(8)
C7 C8 1.367(9)
C7 H7 0.9500
C8 C9 1.393(8)
C8 H8 0.9500
C9 H9 0.9500
C10 C11 1.383(8)
C10 C15 1.384(8)
C11 C12 1.383(8)
C11 H11 0.9500
C12 C13 1.388(9)
C12 H12 0.9500
C13 C14 1.381(8)
C14 C15 1.379(8)
C14 H14 0.9500
C15 H15 0.9500
C16 C17 1.387(9)
C16 C21 1.415(8)
C17 C18 1.385(9)
C17 H17 0.9500
C18 C19 1.387(9)
C18 H18 0.9500
C19 C20 1.380(10)
C19 H19 0.9500
C20 C21 1.395(9)
C20 H20 0.9500
C21 C22 1.424(9)
C22 C23 1.407(9)
C22 C27 1.408(9)
C23 C24 1.376(11)
C23 H23 0.9500
C24 C25 1.391(11)
C24 H24 0.9500
C25 C26 1.376(9)
C25 H25 0.9500
C26 C27 1.391(9)
C26 H26 0.9500
C28 C33 1.382(8)
C28 C29 1.390(8)
C29 C30 1.388(9)
C29 H29 0.9500
C30 C31 1.386(10)
C30 H30 0.9500
C31 C32 1.360(10)
C31 H31 0.9500
C32 C33 1.390(8)
C32 H32 0.9500
C33 H33 0.9500
C34 C39 1.384(8)
C34 C35 1.390(8)
C35 C36 1.387(8)
C35 H35 0.9500
C36 C37 1.378(9)
C36 H36 0.9500
C37 C38 1.369(9)
C37 H37 0.9500
C38 C39 1.375(9)
C38 H38 0.9500
C39 H39 0.9500
C40 C41 1.394(8)
C40 C45 1.400(8)
C41 C42 1.393(8)
C41 H41 0.9500
C42 C43 1.373(9)
C42 H42 0.9500
C43 C44 1.387(9)
C43 H43 0.9500
C44 C45 1.386(8)
C44 H44 0.9500
C45 H45 0.9500
C49 C50 1.530(15)
C49 H49A 0.9800
C49 H49B 0.9800
C49 H49C 0.9800
C50 C51 1.534(13)
C50 H50A 0.9900
C50 H50B 0.9900
C51 C52 1.513(14)
C51 H51A 0.9900
C51 H51B 0.9900
C52 C53 1.460(13)
C52 H52A 0.9900
C52 H52B 0.9900
C53 C54 1.479(12)
C53 H53A 0.9900
C53 H53B 0.9900
C54 C55 1.520(12)
C54 H54A 0.9900
C54 H54B 0.9900
C55 H55A 0.9800
C55 H55B 0.9800
C55 H55C 0.9800

loop_
_geom_torsion_atom_site_label_1
_geom_torsion_atom_site_label_2
_geom_torsion_atom_site_label_3
_geom_torsion_atom_site_label_4
_geom_torsion
C4 N1 C1 C2 -0.3(6)
Re1 N1 C1 C2 179.0(4)
N1 C1 C2 C3 -0.4(7)
C1 C2 C3 C4 0.9(6)
C1 N1 C4 C5 -177.1(5)
Re1 N1 C4 C5 3.6(8)
C1 N1 C4 C3 0.9(6)
Re1 N1 C4 C3 -178.3(4)
C2 C3 C4 C5 176.8(5)
C2 C3 C4 N1 -1.1(6)
N1 C4 C5 C6 -0.2(9)
C3 C4 C5 C6 -177.9(6)
N1 C4 C5 C10 174.5(5)
C3 C4 C5 C10 -3.2(8)
C9 N2 C6 C5 172.3(5)
Re1 N2 C6 C5 -8.8(8)
C9 N2 C6 C7 -0.3(6)
Re1 N2 C6 C7 178.5(4)
C4 C5 C6 N2 2.9(9)
C10 C5 C6 N2 -171.9(5)
C4 C5 C6 C7 174.3(6)
C10 C5 C6 C7 -0.5(9)
N2 C6 C7 C8 0.2(7)
C5 C6 C7 C8 -172.3(6)
C6 C7 C8 C9 0.0(7)
C6 N2 C9 C8 0.3(7)
Re1 N2 C9 C8 -178.6(4)
C7 C8 C9 N2 -0.2(7)
C4 C5 C10 C11 121.0(6)
C6 C5 C10 C11 -63.7(8)
C4 C5 C10 C15 -64.1(7)
C6 C5 C10 C15 111.2(6)
C15 C10 C11 C12 -0.6(9)
C5 C10 C11 C12 174.2(6)
C10 C11 C12 C13 -0.8(10)
C11 C12 C13 C14 1.1(10)
C11 C12 C13 N3 -178.1(6)
C27 N3 C13 C14 -122.9(7)
C16 N3 C13 C14 46.8(9)
C27 N3 C13 C12 56.2(9)
C16 N3 C13 C12 -134.1(7)
C12 C13 C14 C15 0.1(9)
N3 C13 C14 C15 179.2(5)
C13 C14 C15 C10 -1.5(9)
C11 C10 C15 C14 1.8(9)
C5 C10 C15 C14 -173.3(5)
C27 N3 C16 C17 -178.0(6)
C13 N3 C16 C17 10.8(10)
C27 N3 C16 C21 -1.1(7)
C13 N3 C16 C21 -172.3(6)
N3 C16 C17 C18 177.9(6)
C21 C16 C17 C18 1.3(9)
C16 C17 C18 C19 -1.3(10)
C17 C18 C19 C20 0.0(10)
C18 C19 C20 C21 1.3(10)
C19 C20 C21 C16 -1.3(9)
C19 C20 C21 C22 -178.9(6)
C17 C16 C21 C20 0.0(9)
N3 C16 C21 C20 -177.3(5)
C17 C16 C21 C22 178.2(6)
N3 C16 C21 C22 0.9(7)
C20 C21 C22 C23 -5.5(12)
C16 C21 C22 C23 176.7(7)
C20 C21 C22 C27 177.3(7)
C16 C21 C22 C27 -0.5(7)
C27 C22 C23 C24 1.1(10)
C21 C22 C23 C24 -175.8(7)
C22 C23 C24 C25 -2.0(11)
C23 C24 C25 C26 2.1(12)
C24 C25 C26 C27 -1.1(11)
C16 N3 C27 C26 -176.7(7)
C13 N3 C27 C26 -5.6(11)
C16 N3 C27 C22 0.8(7)
C13 N3 C27 C22 171.9(6)
C25 C26 C27 N3 177.3(7)
C25 C26 C27 C22 0.1(10)
C23 C22 C27 N3 -177.8(6)
C21 C22 C27 N3 -0.2(7)
C23 C22 C27 C26 -0.1(10)
C21 C22 C27 C26 177.5(6)
C40 P1 C28 C33 -178.4(5)
C34 P1 C28 C33 72.7(5)
Re1 P1 C28 C33 -51.3(5)
C40 P1 C28 C29 1.4(6)
C34 P1 C28 C29 -107.4(5)
Re1 P1 C28 C29 128.6(5)
C33 C28 C29 C30 1.7(10)
P1 C28 C29 C30 -178.2(5)
C28 C29 C30 C31 -1.0(11)
C29 C30 C31 C32 0.3(11)
C30 C31 C32 C33 -0.3(11)
C29 C28 C33 C32 -1.7(9)
P1 C28 C33 C32 178.2(5)
C31 C32 C33 C28 1.0(10)
C40 P1 C34 C39 76.3(5)
C28 P1 C34 C39 -175.5(5)
Re1 P1 C34 C39 -47.6(5)
C40 P1 C34 C35 -105.4(5)
C28 P1 C34 C35 2.8(6)
Re1 P1 C34 C35 130.7(5)
C39 C34 C35 C36 -0.7(9)
P1 C34 C35 C36 -179.1(5)
C34 C35 C36 C37 0.5(10)
C35 C36 C37 C38 -0.7(11)
C36 C37 C38 C39 1.1(11)
C37 C38 C39 C34 -1.4(10)
C35 C34 C39 C38 1.2(10)
P1 C34 C39 C38 179.5(5)
C34 P1 C40 C41 -4.4(5)
C28 P1 C40 C41 -113.3(5)
Re1 P1 C40 C41 117.6(5)
C34 P1 C40 C45 173.3(5)
C28 P1 C40 C45 64.5(5)
Re1 P1 C40 C45 -64.6(5)
C45 C40 C41 C42 0.6(9)
P1 C40 C41 C42 178.4(5)
C40 C41 C42 C43 0.6(9)
C41 C42 C43 C44 -1.7(10)
C42 C43 C44 C45 1.6(9)
C43 C44 C45 C40 -0.3(9)
C41 C40 C45 C44 -0.8(9)
P1 C40 C45 C44 -178.6(5)
C49 C50 C51 C52 -171.0(10)
C50 C51 C52 C53 179.2(10)
C51 C52 C53 C54 -179.8(9)
C52 C53 C54 C55 176.7(9)
